data_2204641
loop_
_publ_author_name
'Huo, Fangjun'
'Yin, Caixia'
'Yang, Pin'

_publ_section_title
;
 7-Methoxy-2,3-dihydro-1<i>H</i>-cyclopenta[<i>b</i>]chromen-1-one
;
_journal_issue 12
_journal_name_full 'Acta Crystallographica Section E'
_journal_page_first o2278
_journal_page_last o2280
_journal_paper_doi 10.1107/S1600536804028478
_journal_volume 60
_journal_year 2004
_chemical_formula_iupac 'C13 H12 O3'
_chemical_formula_moiety 'C13 H12 O3'
_chemical_formula_sum 'C13 H12 O3'
_chemical_formula_weight 216.23
_chemical_name_common
;
7-Methoxy-2,3-dihydro-1H-cyclopenta[b]chromen-1-one
;
_chemical_name_systematic
;
7-Methoxy-2,3-dihydro-1H-cyclopenta[b]chromen-1-one
;
_space_group_IT_number 61
_symmetry_cell_setting orthorhombic
_symmetry_space_group_name_Hall '-P 2ac 2ab'
_symmetry_space_group_name_H-M 'P b c a'
_atom_sites_solution_hydrogens geom
_atom_sites_solution_primary direct
_atom_sites_solution_secondary difmap
_audit_creation_method SHELXL-97
_cell_angle_alpha 90.00
_cell_angle_beta 90.00
_cell_angle_gamma 90.00
_cell_formula_units_Z 8
_cell_length_a 8.0201(9)
_cell_length_b 12.0980(13)
_cell_length_c 22.173(3)
_cell_measurement_reflns_used 13031
_cell_measurement_temperature 293(2)
_cell_measurement_theta_max 26.91
_cell_measurement_theta_min 3.14
_cell_volume 2151.4(4)
_computing_cell_refinement 'SAINT (Bruker, 2000)'
_computing_data_collection 'SMART (Bruker, 2000)'
_computing_data_reduction SAINT
_computing_molecular_graphics 'SHELXTL (Bruker, 2000)'
_computing_publication_material SHELXTL
_computing_structure_refinement 'SHELXL97 (Sheldrick, 1997)'
_computing_structure_solution 'SHELXS97 (Sheldrick, 1997)'
_diffrn_ambient_temperature 293(2)
_diffrn_detector_area_resol_mean '100x100 microns'
_diffrn_measured_fraction_theta_full 0.999
_diffrn_measured_fraction_theta_max 0.999
_diffrn_measurement_device_type 'Bruker SMART CCD area-detector'
_diffrn_measurement_method \w
_diffrn_radiation_monochromator graphite
_diffrn_radiation_source 'fine-focus sealed tube'
_diffrn_radiation_type MoK\a
_diffrn_radiation_wavelength 0.71073
_diffrn_reflns_av_R_equivalents 0.0472
_diffrn_reflns_av_sigmaI/netI 0.0296
_diffrn_reflns_limit_h_max 9
_diffrn_reflns_limit_h_min -9
_diffrn_reflns_limit_k_max 14
_diffrn_reflns_limit_k_min -9
_diffrn_reflns_limit_l_max 23
_diffrn_reflns_limit_l_min -26
_diffrn_reflns_number 8308
_diffrn_reflns_theta_full 25.01
_diffrn_reflns_theta_max 25.01
_diffrn_reflns_theta_min 1.84
_diffrn_standards_decay_% 2.89
_diffrn_standards_interval_count 0
_diffrn_standards_interval_time 0
_diffrn_standards_number 0
_exptl_absorpt_coefficient_mu 0.095
_exptl_absorpt_correction_T_max 0.9813
_exptl_absorpt_correction_T_min 0.9722
_exptl_absorpt_correction_type multi-scan
_exptl_absorpt_process_details '(SADABS; Sheldrick, 1996)'
_exptl_crystal_colour colourless
_exptl_crystal_density_diffrn 1.335
_exptl_crystal_density_method 'not measured'
_exptl_crystal_description Block
_exptl_crystal_F_000 912
_exptl_crystal_size_max 0.30
_exptl_crystal_size_mid 0.30
_exptl_crystal_size_min 0.20
_refine_diff_density_max 0.200
_refine_diff_density_min -0.271
_refine_ls_extinction_method none
_refine_ls_goodness_of_fit_ref 1.106
_refine_ls_hydrogen_treatment constr
_refine_ls_matrix_type full
_refine_ls_number_parameters 146
_refine_ls_number_reflns 1898
_refine_ls_number_restraints 0
_refine_ls_restrained_S_all 1.106
_refine_ls_R_factor_all 0.0693
_refine_ls_R_factor_gt 0.0576
_refine_ls_shift/su_max 0.000
_refine_ls_shift/su_mean 0.000
_refine_ls_structure_factor_coef Fsqd
_refine_ls_weighting_details 'calc w = 1/[\s^2^(Fo^2^)+(0.0672P)^2^+0.428P] where P = (Fo^2^+2Fc^2^)/3'
_refine_ls_weighting_scheme calc
_refine_ls_wR_factor_gt 0.1344
_refine_ls_wR_factor_ref 0.1434
_reflns_number_gt 1547
_reflns_number_total 1898
_reflns_threshold_expression I>2\s(I)
_cod_data_source_file ci6480.cif
_cod_data_source_block I
_cod_original_cell_volume 2151.3(4)
_cod_database_code 2204641
_cod_database_fobs_code 2204641

loop_
_symmetry_equiv_pos_as_xyz
'x, y, z'
'-x+1/2, -y, z+1/2'
'-x, y+1/2, -z+1/2'
'x+1/2, -y+1/2, -z'
'-x, -y, -z'
'x-1/2, y, -z-1/2'
'x, -y-1/2, z-1/2'
'-x-1/2, y-1/2, z'

loop_
_atom_site_label
_atom_site_fract_x
_atom_site_fract_y
_atom_site_fract_z
_atom_site_U_iso_or_equiv
_atom_site_adp_type
_atom_site_calc_flag
_atom_site_refinement_flags
_atom_site_occupancy
_atom_site_type_symbol
O3 0.8193(2) 0.12170(13) 0.96804(6) 0.0639(5) Uani d . 1 O
O2 0.96890(17) -0.08808(11) 0.75368(6) 0.0484(4) Uani d . 1 O
O1 0.8236(2) 0.18406(13) 0.61160(6) 0.0727(6) Uani d . 1 O
C9 0.8508(2) 0.07645(17) 0.91255(8) 0.0452(5) Uani d . 1 C
C10 0.9243(2) -0.02710(17) 0.91317(9) 0.0484(5) Uani d . 1 C
H10 0.9497 -0.0604 0.9498 0.058 Uiso calc R 1 H
C11 0.9602(2) -0.08135(16) 0.86017(9) 0.0464(5) Uani d . 1 C
H11 1.0100 -0.1508 0.8612 0.056 Uiso calc R 1 H
C12 0.9225(2) -0.03287(16) 0.80545(8) 0.0395(5) Uani d . 1 C
C3 0.8728(2) -0.06068(17) 0.70161(8) 0.0453(5) Uani d . 1 C
H3 0.7647 -0.0983 0.7038 0.068 Uiso calc R 1 H
C4 0.9601(3) -0.09268(18) 0.64337(9) 0.0534(6) Uani d . 1 C
H4A 0.9305 -0.1673 0.6315 0.080 Uiso calc R 1 H
H4B 1.0802 -0.0883 0.6480 0.080 Uiso calc R 1 H
C5 0.8988(3) -0.00911(19) 0.59674(9) 0.0556(6) Uani d . 1 C
H5B 0.9864 0.0079 0.5680 0.083 Uiso calc R 1 H
H5A 0.8034 -0.0381 0.5750 0.083 Uiso calc R 1 H
C1 0.8508(3) 0.09268(18) 0.63198(9) 0.0495(5) Uani d . 1 C
C2 0.8450(2) 0.06155(17) 0.69612(8) 0.0425(5) Uani d . 1 C
C6 0.8298(3) 0.12407(17) 0.74495(8) 0.0457(5) Uani d . 1 C
H6 0.8056 0.1990 0.7417 0.055 Uiso calc R 1 H
C7 0.8518(2) 0.07284(16) 0.80374(8) 0.0396(5) Uani d . 1 C
C8 0.8151(2) 0.12659(16) 0.85788(8) 0.0437(5) Uani d . 1 C
H8 0.7664 0.1964 0.8572 0.052 Uiso calc R 1 H
C13 0.7415(3) 0.2265(2) 0.97015(10) 0.0670(7) Uani d . 1 C
H13A 0.8094 0.2796 0.9494 0.100 Uiso calc R 1 H
H13B 0.7280 0.2488 1.0114 0.100 Uiso calc R 1 H
H13C 0.6341 0.2223 0.9511 0.100 Uiso calc R 1 H

loop_
_atom_site_aniso_label
_atom_site_aniso_U_11
_atom_site_aniso_U_22
_atom_site_aniso_U_33
_atom_site_aniso_U_12
_atom_site_aniso_U_13
_atom_site_aniso_U_23
O3 0.0938(12) 0.0677(11) 0.0303(8) 0.0128(9) -0.0057(7) 0.0030(7)
O2 0.0505(9) 0.0517(9) 0.0430(8) 0.0118(7) -0.0020(6) 0.0006(6)
O1 0.1186(15) 0.0617(11) 0.0377(9) -0.0038(9) -0.0097(8) 0.0110(7)
C9 0.0491(11) 0.0537(13) 0.0326(10) -0.0037(9) -0.0045(8) 0.0048(8)
C10 0.0486(11) 0.0567(13) 0.0398(11) -0.0004(10) -0.0082(9) 0.0163(9)
C11 0.0421(11) 0.0471(12) 0.0501(12) 0.0037(8) -0.0029(9) 0.0112(9)
C12 0.0315(9) 0.0451(11) 0.0419(11) -0.0009(8) 0.0002(8) 0.0047(8)
C3 0.0408(11) 0.0489(12) 0.0463(11) -0.0008(9) -0.0023(8) 0.0007(9)
C4 0.0517(12) 0.0596(13) 0.0490(12) -0.0029(10) 0.0039(9) -0.0113(9)
C5 0.0537(12) 0.0729(16) 0.0401(11) -0.0106(11) 0.0007(9) -0.0092(10)
C1 0.0560(13) 0.0574(13) 0.0352(11) -0.0098(10) -0.0036(9) 0.0014(10)
C2 0.0431(11) 0.0470(12) 0.0375(11) -0.0012(9) -0.0008(8) 0.0034(8)
C6 0.0583(13) 0.0397(11) 0.0390(11) 0.0017(9) -0.0022(8) 0.0058(9)
C7 0.0417(10) 0.0424(11) 0.0349(10) -0.0028(8) -0.0028(8) 0.0049(8)
C8 0.0517(11) 0.0422(11) 0.0374(11) 0.0014(9) -0.0033(8) 0.0038(8)
C13 0.0994(19) 0.0640(15) 0.0375(12) 0.0071(13) -0.0034(11) -0.0074(10)

loop_
_atom_type_symbol
_atom_type_description
_atom_type_scat_dispersion_real
_atom_type_scat_dispersion_imag
_atom_type_scat_source
C C 0.0033 0.0016 'International Tables Vol C Tables 4.2.6.8 and 6.1.1.4'
H H 0.0000 0.0000 'International Tables Vol C Tables 4.2.6.8 and 6.1.1.4'
O O 0.0106 0.0060 'International Tables Vol C Tables 4.2.6.8 and 6.1.1.4'

loop_
_geom_angle_atom_site_label_1
_geom_angle_atom_site_label_2
_geom_angle_atom_site_label_3
_geom_angle
_geom_angle_publ_flag
O1 C1 C2 125.9(2) y
O1 C1 C5 126.6(2) y
O2 C3 C2 112.01(15) y
O2 C3 C4 112.31(16) y
O2 C12 C11 117.81(17) y
O2 C12 C7 121.95(15) y
O3 C9 C10 115.54(16) y
O3 C9 C8 124.93(19) y
C1 C2 C3 109.02(16) ?
C1 C5 C4 105.78(17) y
C2 C1 C5 107.44(18) ?
C2 C3 C4 104.51(16) ?
C2 C6 C7 118.53(19) y
C3 C4 C5 104.98(16) y
C6 C2 C1 130.22(19) y
C6 C2 C3 120.62(17) y
C8 C7 C6 123.12(18) y
C8 C7 C12 119.19(16) ?
C9 O3 C13 118.00(15) ?
C9 C8 C7 120.30(19) ?
C10 C9 C8 119.53(18) ?
C11 C10 C9 120.81(17) ?
C12 O2 C3 114.53(14) y
C12 C7 C6 117.58(16) y
C11 C10 H10 119.6 ?
C9 C10 H10 119.6 ?
C10 C11 C12 120.11(18) ?
C10 C11 H11 119.9 ?
C12 C11 H11 119.9 ?
C11 C12 C7 120.04(17) ?
O2 C3 H3 109.3 ?
C2 C3 H3 109.3 ?
C4 C3 H3 109.3 ?
C3 C4 H4A 110.8 ?
C5 C4 H4A 110.8 ?
C3 C4 H4B 110.8 ?
C5 C4 H4B 110.8 ?
H4A C4 H4B 108.8 ?
C1 C5 H5B 110.6 ?
C4 C5 H5B 110.6 ?
C1 C5 H5A 110.6 ?
C4 C5 H5A 110.6 ?
H5B C5 H5A 108.7 ?
C2 C6 H6 120.7 ?
C7 C6 H6 120.7 ?
C9 C8 H8 119.9 ?
C7 C8 H8 119.9 ?
O3 C13 H13A 109.5 ?
O3 C13 H13B 109.5 ?
H13A C13 H13B 109.5 ?
O3 C13 H13C 109.5 ?
H13A C13 H13C 109.5 ?
H13B C13 H13C 109.5 ?

loop_
_geom_bond_atom_site_label_1
_geom_bond_atom_site_label_2
_geom_bond_distance
_geom_bond_publ_flag
O1 C1 1.214(2) y
O2 C3 1.427(2) y
O2 C12 1.379(2) y
O3 C9 1.370(2) y
O3 C13 1.414(3) y
C1 C2 1.472(3) y
C2 C6 1.326(3) y
C3 C2 1.500(3) y
C3 C4 1.519(3) y
C4 C5 1.527(3) y
C5 C1 1.508(3) y
C6 C7 1.454(2) y
C7 C8 1.397(3) ?
C9 C8 1.385(3) ?
C9 C10 1.385(3) ?
C10 C11 1.376(3) ?
C11 C12 1.381(3) ?
C12 C7 1.399(3) ?
C3 H3 0.98 ?
C4 H4A 0.97 ?
C4 H4B 0.97 ?
C5 H5B 0.97 ?
C5 H5A 0.97 ?
C6 H6 0.93 ?
C8 H8 0.93 ?
C10 H10 0.93 ?
C11 H11 0.93 ?
C13 H13A 0.96 ?
C13 H13B 0.96 ?
C13 H13C 0.96 ?

loop_
_geom_hbond_atom_site_label_D
_geom_hbond_atom_site_label_H
_geom_hbond_atom_site_label_A
_geom_hbond_site_symmetry_A
_geom_hbond_distance_DH
_geom_hbond_distance_HA
_geom_hbond_distance_DA
_geom_hbond_angle_DHA
_geom_hbond_publ_flag
C3 H3 O2 6_557 0.98 2.56 3.404(2) 145 y
C11 H11 O1 3_746 0.93 2.48 3.384(3) 165 y
C13 H13B O1 7_566 0.96 2.49 3.382(3) 155 y
C4 H4B Cg 6_556 0.98 2.81 3.700(3) 153 y

loop_
_geom_torsion_atom_site_label_1
_geom_torsion_atom_site_label_2
_geom_torsion_atom_site_label_3
_geom_torsion_atom_site_label_4
_geom_torsion
C13 O3 C9 C10 -178.85(19)
C13 O3 C9 C8 1.3(3)
O3 C9 C10 C11 179.30(18)
C8 C9 C10 C11 -0.9(3)
C9 C10 C11 C12 -0.2(3)
C3 O2 C12 C11 155.77(16)
C3 O2 C12 C7 -29.4(2)
C10 C11 C12 O2 176.70(16)
C10 C11 C12 C7 1.7(3)
C12 O2 C3 C2 44.1(2)
C12 O2 C3 C4 161.39(16)
O2 C3 C4 C5 -150.39(16)
C2 C3 C4 C5 -28.8(2)
C3 C4 C5 C1 25.9(2)
C4 C5 C1 O1 166.3(2)
C4 C5 C1 C2 -12.9(2)
O1 C1 C2 C6 -8.8(4)
C5 C1 C2 C6 170.4(2)
O1 C1 C2 C3 175.5(2)
C5 C1 C2 C3 -5.3(2)
O2 C3 C2 C6 -33.0(3)
C4 C3 C2 C6 -154.83(19)
O2 C3 C2 C1 143.20(16)
C4 C3 C2 C1 21.4(2)
C1 C2 C6 C7 -171.20(18)
C3 C2 C6 C7 4.1(3)
O2 C12 C7 C8 -176.88(17)
C11 C12 C7 C8 -2.1(3)
O2 C12 C7 C6 -0.6(3)
C11 C12 C7 C6 174.15(17)
C2 C6 C7 C8 -170.41(18)
C2 C6 C7 C12 13.5(3)
O3 C9 C8 C7 -179.74(18)
C10 C9 C8 C7 0.4(3)
C12 C7 C8 C9 1.0(3)
C6 C7 C8 C9 -175.02(17)
